data_7711288
loop_
_publ_author_name
'Paskaruk, Katarina'
'Emslie, David J. H.'
'Britten, James F.'

_publ_section_title
;
 Coordination chemistry and structural rearrangements of the Me2PCH2AlMe2
 ambiphilic ligand
;
_journal_name_full 'Dalton Transactions'
_journal_paper_doi 10.1039/D2DT02519A
_journal_year 2022
_chemical_formula_moiety 'C8 H22 Al2 Cl2 P2'
_chemical_formula_sum 'C8 H22 Al2 Cl2 P2'
_chemical_formula_weight 305.05
_space_group_crystal_system triclinic
_space_group_IT_number 2
_space_group_name_Hall '-P 1'
_space_group_name_H-M_alt 'P -1'
_atom_sites_solution_hydrogens geom
_atom_sites_solution_primary dual
_audit_creation_date 2022-05-19
_audit_creation_method
;
Olex2 1.3
(compiled 2020.11.12 svn.r5f609507 for OlexSys, GUI svn.r6272)
;
_audit_update_record
;
2022-07-05 deposited with the CCDC.	2022-09-14 downloaded from the CCDC.
;
_cell_angle_alpha 76.9990(10)
_cell_angle_beta 70.5430(10)
_cell_angle_gamma 66.6410(10)
_cell_formula_units_Z 1
_cell_length_a 6.5589(2)
_cell_length_b 7.5892(2)
_cell_length_c 9.2977(2)
_cell_measurement_reflns_used 3959
_cell_measurement_temperature 100.0(1)
_cell_measurement_theta_max 31.66
_cell_measurement_theta_min 2.34
_cell_volume 398.300(19)
_computing_cell_refinement 'SAINT V8.38A (Bruker, 2018)'
_computing_data_reduction 'SAINT V8.38A (Bruker, 2018)'
_computing_molecular_graphics 'Olex2 1.3 (Dolomanov et al., 2009)'
_computing_publication_material 'Olex2 1.3 (Dolomanov et al., 2009)'
_computing_structure_refinement 'SHELXL n/a (Sheldrick, 2015)'
_computing_structure_solution 'XT  (Sheldrick, 2015)'
_diffrn_ambient_temperature 100.00(10)
_diffrn_measured_fraction_theta_full 0.997
_diffrn_measured_fraction_theta_max 0.928
_diffrn_measurement_device_type 'Bruker APEX-II CCD'
_diffrn_measurement_method '\f and \w scans'
_diffrn_radiation_type MoK\a
_diffrn_radiation_wavelength 0.71073
_diffrn_reflns_av_unetI/netI 0.0255
_diffrn_reflns_Laue_measured_fraction_full 0.997
_diffrn_reflns_Laue_measured_fraction_max 0.928
_diffrn_reflns_limit_h_max 9
_diffrn_reflns_limit_h_min -9
_diffrn_reflns_limit_k_max 11
_diffrn_reflns_limit_k_min -11
_diffrn_reflns_limit_l_max 14
_diffrn_reflns_limit_l_min 0
_diffrn_reflns_number 8302
_diffrn_reflns_point_group_measured_fraction_full 0.997
_diffrn_reflns_point_group_measured_fraction_max 0.928
_diffrn_reflns_theta_full 25.242
_diffrn_reflns_theta_max 32.740
_diffrn_reflns_theta_min 2.941
_diffrn_source_current 30.0
_diffrn_source_power 1.5
_diffrn_source_voltage 50.0
_diffrn_standards_number 0
_exptl_absorpt_coefficient_mu 0.688
_exptl_absorpt_correction_T_max 0.901
_exptl_absorpt_correction_T_min 0.798
_exptl_absorpt_correction_type multi-scan
_exptl_absorpt_process_details
;
 TWINABS-2012/1 (Bruker,2012) was used for absorption correction.
 
For component 1:
 wR2(int) was 0.1381 before and 0.0413 after correction.
 
For component 2:
 wR2(int) was 0.1090 before and 0.0453 after correction.
 
For component 3:
 wR2(int) was 0.1324 before and 0.0446 after correction.
 The Ratio of minimum to maximum transmission is 0.89.

Final HKLF 4 output contains 58476 reflections, Rint = 0.0371
 (36614 with I > 3sig(I), Rint = 0.0313)
;
_exptl_crystal_colour colourless
_exptl_crystal_colour_primary colourless
_exptl_crystal_density_diffrn 1.272
_exptl_crystal_description plate
_exptl_crystal_F_000 160
_exptl_crystal_size_max 0.15
_exptl_crystal_size_mid 0.15
_exptl_crystal_size_min 0.08
_refine_diff_density_max 0.550
_refine_diff_density_min -0.356
_refine_diff_density_rms 0.073
_refine_ls_extinction_method none
_refine_ls_goodness_of_fit_ref 1.061
_refine_ls_hydrogen_treatment constr
_refine_ls_matrix_type full
_refine_ls_number_parameters 69
_refine_ls_number_reflns 8302
_refine_ls_number_restraints 0
_refine_ls_restrained_S_all 1.061
_refine_ls_R_factor_all 0.0407
_refine_ls_R_factor_gt 0.0318
_refine_ls_shift/su_max 0.000
_refine_ls_shift/su_mean 0.000
_refine_ls_structure_factor_coef Fsqd
_refine_ls_weighting_details 'w=1/[\s^2^(Fo^2^)+(0.0408P)^2^+0.0595P] where P=(Fo^2^+2Fc^2^)/3'
_refine_ls_weighting_scheme calc
_refine_ls_wR_factor_gt 0.0783
_refine_ls_wR_factor_ref 0.0822
_reflns_Friedel_coverage 0.000
_reflns_number_gt 7151
_reflns_number_total 8302
_reflns_threshold_expression 'I > 2\s(I)'
_cod_data_source_file d2dt02519a2.cif
_cod_data_source_block PAlMeCl
_cod_database_code 7711288
_shelx_shelxl_version_number 2018/3
_shelx_space_group_comment
;
The symmetry employed for this shelxl refinement is uniquely defined
by the following loop, which should always be used as a source of
symmetry information in preference to the above space-group names.
They are only intended as comments.
;
_shelx_estimated_absorpt_t_max 0.947
_shelx_estimated_absorpt_t_min 0.904
_olex2_refinement_description
;
1. Twinned data refinement
 Scales: 0.45369
 0.26294 0.28337
2. Fixed Uiso
 At 1.2 times of:
  All C(H,H) groups
 At 1.5 times of:
  All C(H,H,H) groups
3.a Secondary CH2 refined with riding coordinates:
 C3(H3A,H3B)
3.b Idealised Me refined as rotating group:
 C1(H1A,H1B,H1C), C2(H2A,H2B,H2C), C4(H4A,H4B,H4C)
;
_olex2_submission_special_instructions 'No special instructions were received'

loop_
_space_group_symop_operation_xyz
'x, y, z'
'-x, -y, -z'

loop_
_atom_site_label
_atom_site_type_symbol
_atom_site_fract_x
_atom_site_fract_y
_atom_site_fract_z
_atom_site_U_iso_or_equiv
_atom_site_adp_type
_atom_site_occupancy
_atom_site_site_symmetry_order
_atom_site_calc_flag
_atom_site_refinement_flags_posn
_atom_site_refinement_flags_adp
_atom_site_refinement_flags_occupancy
_atom_site_disorder_assembly
_atom_site_disorder_group
Cl1 Cl 0.29109(6) 0.33384(5) 0.30295(4) 0.02261(10) Uani 1 1 d . . . . .
P1 P 0.51138(6) 0.29929(5) 0.67655(4) 0.01291(9) Uani 1 1 d . . . . .
Al1 Al 0.61070(7) 0.35854(6) 0.30509(5) 0.01369(10) Uani 1 1 d . . . . .
C1 C 0.6468(3) 0.1581(2) 0.82786(17) 0.0228(3) Uani 1 1 d . . . . .
H1A H 0.788728 0.182414 0.813264 0.034 Uiso 1 1 calc R U . . .
H1B H 0.683984 0.020500 0.823920 0.034 Uiso 1 1 calc R U . . .
H1C H 0.540432 0.195359 0.927834 0.034 Uiso 1 1 calc R U . . .
C2 C 0.2686(3) 0.2222(2) 0.71050(17) 0.0206(3) Uani 1 1 d . . . . .
H2A H 0.165320 0.249978 0.813114 0.031 Uiso 1 1 calc R U . . .
H2B H 0.325284 0.083170 0.703270 0.031 Uiso 1 1 calc R U . . .
H2C H 0.184323 0.291877 0.633441 0.031 Uiso 1 1 calc R U . . .
C3 C 0.7069(2) 0.22277(19) 0.49526(15) 0.0151(2) Uani 1 1 d . . . . .
H3A H 0.737594 0.083620 0.497631 0.018 Uiso 1 1 calc R U . . .
H3B H 0.854915 0.236005 0.486427 0.018 Uiso 1 1 calc R U . . .
C4 C 0.8495(2) 0.3015(2) 0.10907(14) 0.0150(2) Uani 1 1 d . . . . .
H4A H 0.886288 0.168359 0.091446 0.023 Uiso 1 1 calc R U . . .
H4B H 0.988829 0.317194 0.112896 0.023 Uiso 1 1 calc R U . . .
H4C H 0.792304 0.390440 0.025311 0.023 Uiso 1 1 calc R U . . .

loop_
_atom_site_aniso_label
_atom_site_aniso_U_11
_atom_site_aniso_U_22
_atom_site_aniso_U_33
_atom_site_aniso_U_23
_atom_site_aniso_U_13
_atom_site_aniso_U_12
Cl1 0.02090(17) 0.02466(19) 0.02752(19) -0.00207(13) -0.01002(14) -0.01088(14)
P1 0.01504(16) 0.01173(16) 0.01269(16) -0.00099(11) -0.00369(12) -0.00568(12)
Al1 0.0157(2) 0.01264(19) 0.01342(19) -0.00307(14) -0.00331(15) -0.00532(15)
C1 0.0301(8) 0.0217(7) 0.0185(7) 0.0025(5) -0.0120(6) -0.0090(6)
C2 0.0195(7) 0.0233(7) 0.0210(7) -0.0045(5) -0.0009(5) -0.0123(6)
C3 0.0134(6) 0.0148(6) 0.0162(6) -0.0029(5) -0.0029(5) -0.0042(5)
C4 0.0159(6) 0.0179(7) 0.0099(5) -0.0044(4) -0.0005(4) -0.0053(5)

loop_
_atom_type_symbol
_atom_type_description
_atom_type_scat_dispersion_real
_atom_type_scat_dispersion_imag
_atom_type_scat_source
C C 0.0033 0.0016 'International Tables Vol C Tables 4.2.6.8 and 6.1.1.4'
H H 0.0000 0.0000 'International Tables Vol C Tables 4.2.6.8 and 6.1.1.4'
Al Al 0.0645 0.0514 'International Tables Vol C Tables 4.2.6.8 and 6.1.1.4'
Cl Cl 0.1484 0.1585 'International Tables Vol C Tables 4.2.6.8 and 6.1.1.4'
P P 0.1023 0.0942 'International Tables Vol C Tables 4.2.6.8 and 6.1.1.4'

loop_
_geom_angle_atom_site_label_1
_geom_angle_atom_site_label_2
_geom_angle_atom_site_label_3
_geom_angle
_geom_angle_site_symmetry_1
_geom_angle_site_symmetry_3
_geom_angle_publ_flag
C1 P1 Al1 110.47(5) . 2_666 ?
C2 P1 Al1 112.12(5) . 2_666 ?
C2 P1 C1 103.75(7) . . ?
C3 P1 Al1 114.44(5) . 2_666 ?
C3 P1 C1 108.43(7) . . ?
C3 P1 C2 107.02(7) . . ?
Cl1 Al1 P1 101.36(2) . 2_666 ?
C3 Al1 Cl1 112.40(4) . . ?
C3 Al1 P1 106.12(4) . 2_666 ?
C4 Al1 Cl1 111.57(4) . . ?
C4 Al1 P1 107.64(4) . 2_666 ?
C4 Al1 C3 116.35(6) . . ?
P1 C1 H1A 109.5 . . ?
P1 C1 H1B 109.5 . . ?
P1 C1 H1C 109.5 . . ?
H1A C1 H1B 109.5 . . ?
H1A C1 H1C 109.5 . . ?
H1B C1 H1C 109.5 . . ?
P1 C2 H2A 109.5 . . ?
P1 C2 H2B 109.5 . . ?
P1 C2 H2C 109.5 . . ?
H2A C2 H2B 109.5 . . ?
H2A C2 H2C 109.5 . . ?
H2B C2 H2C 109.5 . . ?
P1 C3 Al1 117.90(7) . . ?
P1 C3 H3A 107.8 . . ?
P1 C3 H3B 107.8 . . ?
Al1 C3 H3A 107.8 . . ?
Al1 C3 H3B 107.8 . . ?
H3A C3 H3B 107.2 . . ?
Al1 C4 H4A 109.5 . . ?
Al1 C4 H4B 109.5 . . ?
Al1 C4 H4C 109.5 . . ?
H4A C4 H4B 109.5 . . ?
H4A C4 H4C 109.5 . . ?
H4B C4 H4C 109.5 . . ?

loop_
_geom_bond_atom_site_label_1
_geom_bond_atom_site_label_2
_geom_bond_distance
_geom_bond_site_symmetry_2
_geom_bond_publ_flag
Cl1 Al1 2.1843(5) . ?
P1 Al1 2.4234(5) 2_666 ?
P1 C1 1.8208(15) . ?
P1 C2 1.8158(14) . ?
P1 C3 1.7979(14) . ?
Al1 C3 1.9984(14) . ?
Al1 C4 1.9693(13) . ?
C1 H1A 0.9800 . ?
C1 H1B 0.9800 . ?
C1 H1C 0.9800 . ?
C2 H2A 0.9800 . ?
C2 H2B 0.9800 . ?
C2 H2C 0.9800 . ?
C3 H3A 0.9900 . ?
C3 H3B 0.9900 . ?
C4 H4A 0.9800 . ?
C4 H4B 0.9800 . ?
C4 H4C 0.9800 . ?

loop_
_geom_torsion_atom_site_label_1
_geom_torsion_atom_site_label_2
_geom_torsion_atom_site_label_3
_geom_torsion_atom_site_label_4
_geom_torsion
_geom_torsion_site_symmetry_1
_geom_torsion_site_symmetry_2
_geom_torsion_site_symmetry_3
_geom_torsion_site_symmetry_4
_geom_torsion_publ_flag
Al1 P1 C3 Al1 -54.15(8) 2_666 . . . ?
C1 P1 C3 Al1 -177.95(7) . . . . ?
C2 P1 C3 Al1 70.70(9) . . . . ?

loop_
_twin_individual_id
_twin_individual_mass_fraction_refined
1 0.45369
2 0.26294
3 0.28337
